data_7221115
loop_
_publ_author_name
'Frank, U.'
'Mueller, W.'
'Schaefer, H.'

_publ_section_title
;
 Die Kristallstruktur der Phase Li7 Sn2
;
_journal_name_full
;
Zeitschrift fuer Naturforschung, Teil B. Anorganische Chemie, Organische 
Chemie (2,1947-32,1977)
;
_journal_page_first 6
_journal_page_last 9
_journal_volume 30
_journal_year 1975
_chemical_formula_sum 'Li7 Sn2'
_space_group_IT_number 65
_symmetry_space_group_name_Hall '-C 2 2'
_symmetry_space_group_name_H-M 'C m m m'
_cell_angle_alpha 90
_cell_angle_beta 90
_cell_angle_gamma 90
_cell_formula_units_Z 4
_cell_length_a 9.8
_cell_length_b 13.8
_cell_length_c 4.75
_cell_volume 642.390
_citation_journal_id_ASTM ZENBAX
_cod_data_source_file Frank_ZENBAX_1975_1004.cif
_cod_data_source_block Li7Sn2
_cod_original_cell_volume 642.39
_cod_database_code 7221115

loop_
_symmetry_equiv_pos_as_xyz
x,y,z
-x,-y,z
x,-y,-z
-x,y,-z
-x,-y,-z
x,y,-z
-x,y,z
x,-y,z
x+1/2,y+1/2,z
-x+1/2,-y+1/2,z
x+1/2,-y+1/2,-z
-x+1/2,y+1/2,-z
-x+1/2,-y+1/2,-z
x+1/2,y+1/2,-z
-x+1/2,y+1/2,z
x+1/2,-y+1/2,z

loop_
_atom_site_label
_atom_site_type_symbol
_atom_site_fract_x
_atom_site_fract_y
_atom_site_fract_z
_atom_site_occupancy
_atom_site_U_iso_or_equiv
Li5 Li 0.187 0.154 0 1 0.0
Li1 Li 0 0 0 1 0.0
Li4 Li 0 0.179 0.5 1 0.0
Sn2 Sn 0 0.3127 0 1 0.0
Sn1 Sn 0.153 0 0.5 1 0.0
Li2 Li 0.5 0 0.5 1 0.0
Li3 Li 0.359 0 0 1 0.0
Li6 Li 0.349 0.165 0.5 1 0.0
